data_7124156
loop_
_publ_author_name
'Yashima, Eiji'
'Taura, Daisuke'
'Shimizu, Kaori'
'Yokota, Chiaki'
'Ikeda, Riho'
'Suzuki, Yoshimasa'
'Iida, Hiroki'
'Ousaka, Naoki'

_publ_section_title
;
 Fluorescent molecular spring that visualizes the extension and
 contraction motions of a double-stranded helicate bearing terminal pyrene
 units triggered by release and binding of alkali metal ions
;
_journal_name_full 'Chemical Communications'
_journal_paper_doi 10.1039/C9CC06126F
_journal_year 2019
_chemical_formula_moiety 'C152H108B2O8, 2(C16H36N), 8(C2H3N)'
_chemical_formula_sum 'C200 H204 B2 N10 O8'
_chemical_formula_weight 2897.35
_space_group_IT_number 14
_space_group_name_Hall '-P 2yn'
_space_group_name_H-M_alt 'P 1 21/n 1'
_symmetry_cell_setting monoclinic
_symmetry_space_group_name_Hall '-P 2yn'
_symmetry_space_group_name_H-M 'P 1 21/n 1'
_atom_sites_solution_hydrogens geom
_atom_sites_solution_primary direct
_atom_sites_solution_secondary difmap
_audit_creation_method SHELXL-97
_audit_update_record
;
2019-05-08 deposited with the CCDC.    2019-09-13 downloaded from the CCDC.
;
_cell_angle_alpha 90.00
_cell_angle_beta 101.429(8)
_cell_angle_gamma 90.00
_cell_formula_units_Z 2
_cell_length_a 23.940(8)
_cell_length_b 12.658(4)
_cell_length_c 27.816(10)
_cell_measurement_reflns_used 19515
_cell_measurement_temperature 103(2)
_cell_measurement_theta_max 27.4700
_cell_measurement_theta_min 3.0143
_cell_volume 8262(5)
_computing_cell_refinement 'CrystalClear (Rigaku Inc., 2008)'
_computing_data_collection 'CrystalClear (Rigaku Inc., 2008)'
_computing_data_reduction 'CrystalClear (Rigaku Inc., 2008)'
_computing_molecular_graphics 'Yadokari-XG 2009'
_computing_publication_material 'Yadokari-XG 2009'
_computing_structure_refinement 'SHELXL-97 (Sheldrick, 1997)'
_computing_structure_solution 'SHELXS-97 (Sheldrick, 1990)'
_diffrn_ambient_temperature 103(2)
_diffrn_detector_area_resol_mean 28.5714
_diffrn_measured_fraction_theta_full 0.971
_diffrn_measured_fraction_theta_max 0.971
_diffrn_measurement_device_type 'Saturn724+ (2x2 bin mode)'
_diffrn_measurement_method dtprofit.ref
_diffrn_radiation_monochromator graphite
_diffrn_radiation_source 'fine-focus sealed tube'
_diffrn_radiation_type MoK\a
_diffrn_radiation_wavelength 0.71075
_diffrn_reflns_av_R_equivalents 0.0913
_diffrn_reflns_av_sigmaI/netI 0.0899
_diffrn_reflns_limit_h_max 28
_diffrn_reflns_limit_h_min -20
_diffrn_reflns_limit_k_max 11
_diffrn_reflns_limit_k_min -15
_diffrn_reflns_limit_l_max 33
_diffrn_reflns_limit_l_min -33
_diffrn_reflns_number 52997
_diffrn_reflns_theta_full 25.00
_diffrn_reflns_theta_max 25.00
_diffrn_reflns_theta_min 3.01
_exptl_absorpt_coefficient_mu 0.070
_exptl_absorpt_correction_T_max 0.9972
_exptl_absorpt_correction_T_min 0.9923
_exptl_absorpt_correction_type multi-scan
_exptl_crystal_colour Colorless
_exptl_crystal_density_diffrn 1.165
_exptl_crystal_density_method 'not measured'
_exptl_crystal_description Block
_exptl_crystal_F_000 3096
_exptl_crystal_size_max 0.11
_exptl_crystal_size_mid 0.07
_exptl_crystal_size_min 0.04
_refine_diff_density_max 0.578
_refine_diff_density_min -0.320
_refine_diff_density_rms 0.059
_refine_ls_extinction_method none
_refine_ls_goodness_of_fit_ref 1.263
_refine_ls_hydrogen_treatment mixed
_refine_ls_matrix_type full
_refine_ls_number_parameters 1159
_refine_ls_number_reflns 14120
_refine_ls_number_restraints 472
_refine_ls_restrained_S_all 1.262
_refine_ls_R_factor_all 0.2130
_refine_ls_R_factor_gt 0.1685
_refine_ls_shift/su_max 0.000
_refine_ls_shift/su_mean 0.000
_refine_ls_structure_factor_coef Fsqd
_refine_ls_weighting_details 'calc w=1/[\s^2^(Fo^2^)+(0.0744P)^2^+23.1467P] where P=(Fo^2^+2Fc^2^)/3'
_refine_ls_weighting_scheme calc
_refine_ls_wR_factor_gt 0.3102
_refine_ls_wR_factor_ref 0.3334
_reflns_number_gt 10034
_reflns_number_total 14120
_reflns_threshold_expression >2sigma(I)
_cod_data_source_file c9cc06126f2.cif
_cod_data_source_block ks526d
_cod_depositor_comments
;
The following automatic conversions were performed:

'_exptl_absorpt_correction_type' value 'Multi-scan' changed to
'multi-scan' according to
/home/data/users/saulius/crontab/automatic-downloads/rss-feeds/RSC/lib/dictionaries/cif_core.dic
dictionary named 'cif_core.dic' version 2.4.2 from 2011-04-26.

Automatic conversion script
Id: cif_fix_values 4973 2017-02-22 13:04:09Z antanas 
;
_cod_original_sg_symbol_H-M P21/n
_cod_database_code 7124156

loop_
_symmetry_equiv_pos_as_xyz
'x, y, z'
'-x+1/2, y+1/2, -z+1/2'
'-x, -y, -z'
'x-1/2, -y-1/2, z-1/2'

loop_
_atom_site_label
_atom_site_type_symbol
_atom_site_fract_x
_atom_site_fract_y
_atom_site_fract_z
_atom_site_U_iso_or_equiv
_atom_site_adp_type
_atom_site_occupancy
_atom_site_symmetry_multiplicity
_atom_site_calc_flag
_atom_site_refinement_flags
_atom_site_disorder_assembly
_atom_site_disorder_group
C1 C -0.2005(3) 0.1962(5) 0.0900(2) 0.0458(17) Uani 1 1 d . . .
C2 C -0.1621(3) 0.2307(6) 0.0605(2) 0.0447(17) Uani 1 1 d . . .
C3 C -0.1818(3) 0.2453(6) 0.0090(2) 0.0467(17) Uani 1 1 d . . .
C4 C -0.2408(3) 0.2268(5) -0.0127(2) 0.0471(17) Uani 1 1 d . . .
C5 C -0.2779(3) 0.1948(6) 0.0171(2) 0.0512(18) Uani 1 1 d . . .
H5 H -0.3170 0.1828 0.0032 0.061 Uiso 1 1 calc R . .
C6 C -0.2583(3) 0.1801(6) 0.0672(2) 0.0505(18) Uani 1 1 d . . .
H6 H -0.2845 0.1586 0.0868 0.061 Uiso 1 1 calc R . .
C7 C -0.1027(3) 0.2554(6) 0.0800(2) 0.0537(19) Uani 1 1 d . . .
H7 H -0.0886 0.2488 0.1143 0.064 Uiso 1 1 calc R . .
C8 C -0.0670(3) 0.2871(7) 0.0512(2) 0.063(2) Uani 1 1 d . . .
H8 H -0.0287 0.3038 0.0658 0.075 Uiso 1 1 calc R . .
C9 C -0.0855(3) 0.2965(7) -0.0018(2) 0.065(2) Uani 1 1 d . . .
C10 C -0.1432(3) 0.2769(6) -0.0215(2) 0.0546(19) Uani 1 1 d . . .
C11 C -0.0483(3) 0.3273(9) -0.0321(3) 0.088(3) Uani 1 1 d . . .
H11 H -0.0097 0.3433 -0.0183 0.106 Uiso 1 1 calc R . .
C12 C -0.0683(4) 0.3345(10) -0.0829(3) 0.104(4) Uani 1 1 d . . .
H12 H -0.0426 0.3524 -0.1036 0.125 Uiso 1 1 calc R . .
C13 C -0.1243(3) 0.3161(9) -0.1030(3) 0.089(3) Uani 1 1 d . . .
H13 H -0.1370 0.3230 -0.1374 0.106 Uiso 1 1 calc R . .
C14 C -0.1629(3) 0.2876(7) -0.0742(2) 0.060(2) Uani 1 1 d . . .
C15 C -0.2223(3) 0.2692(7) -0.0943(2) 0.065(2) Uani 1 1 d . . .
H15 H -0.2360 0.2778 -0.1286 0.078 Uiso 1 1 calc R . .
C16 C -0.2586(3) 0.2402(6) -0.0657(2) 0.059(2) Uani 1 1 d . . .
H16 H -0.2974 0.2280 -0.0805 0.071 Uiso 1 1 calc R . .
C17 C -0.1838(3) 0.1739(6) 0.1439(2) 0.0449(17) Uani 1 1 d . . .
C18 C -0.1375(3) 0.1102(5) 0.1628(2) 0.0453(17) Uani 1 1 d . . .
H18 H -0.1147 0.0835 0.1412 0.054 Uiso 1 1 calc R . .
C19 C -0.1230(2) 0.0837(5) 0.2132(2) 0.0402(15) Uani 1 1 d . . .
C20 C -0.1560(2) 0.1221(5) 0.2455(2) 0.0397(15) Uani 1 1 d . . .
C21 C -0.2021(3) 0.1888(5) 0.2262(2) 0.0469(17) Uani 1 1 d . . .
H21 H -0.2243 0.2178 0.2478 0.056 Uiso 1 1 calc R . .
C22 C -0.2163(3) 0.2136(5) 0.1766(2) 0.0474(17) Uani 1 1 d . . .
H22 H -0.2481 0.2577 0.1648 0.057 Uiso 1 1 calc R . .
C23 C -0.1442(3) 0.0958(5) 0.2999(2) 0.0411(16) Uani 1 1 d . . .
C24 C -0.0879(2) 0.0954(5) 0.32700(19) 0.0357(14) Uani 1 1 d . . .
C25 C -0.0780(2) 0.0905(5) 0.37910(19) 0.0354(14) Uani 1 1 d . . .
C26 C -0.1246(3) 0.0722(5) 0.4004(2) 0.0415(16) Uani 1 1 d . . .
H26 H -0.1178 0.0637 0.4350 0.050 Uiso 1 1 calc R . .
C27 C -0.1818(2) 0.0652(5) 0.3747(2) 0.0382(15) Uani 1 1 d . . .
C28 C -0.1901(3) 0.0798(5) 0.3237(2) 0.0425(16) Uani 1 1 d . . .
H28 H -0.2277 0.0789 0.3047 0.051 Uiso 1 1 calc R . .
C29 C -0.2322(3) 0.0537(5) 0.4007(2) 0.0394(15) Uani 1 1 d . . .
C30 C -0.2467(3) 0.1639(6) 0.4173(3) 0.061(2) Uani 1 1 d . . .
H30 H -0.2126 0.1957 0.4373 0.091 Uiso 1 1 calc R . .
H30A H -0.2765 0.1582 0.4367 0.091 Uiso 1 1 calc R . .
H30B H -0.2603 0.2083 0.3885 0.091 Uiso 1 1 calc R . .
C31 C -0.2172(3) -0.0205(7) 0.4455(3) 0.065(2) Uani 1 1 d . . .
H31 H -0.2079 -0.0908 0.4346 0.097 Uiso 1 1 calc R . .
H31A H -0.2499 -0.0257 0.4617 0.097 Uiso 1 1 calc R . .
H31B H -0.1843 0.0079 0.4686 0.097 Uiso 1 1 calc R . .
C32 C -0.2850(3) 0.0068(6) 0.3667(2) 0.0555(19) Uani 1 1 d . . .
H32 H -0.2993 0.0568 0.3402 0.083 Uiso 1 1 calc R . .
H32A H -0.3148 -0.0065 0.3856 0.083 Uiso 1 1 calc R . .
H32B H -0.2747 -0.0597 0.3527 0.083 Uiso 1 1 calc R . .
C33 C -0.0198(2) 0.1087(5) 0.41136(19) 0.0367(15) Uani 1 1 d . . .
C34 C -0.0162(2) 0.1420(5) 0.46092(19) 0.0370(15) Uani 1 1 d . . .
H34 H -0.0504 0.1559 0.4722 0.044 Uiso 1 1 calc R . .
C35 C 0.0360(2) 0.1550(5) 0.49334(19) 0.0352(14) Uani 1 1 d . . .
C36 C 0.0858(3) 0.1405(5) 0.4758(2) 0.0401(15) Uani 1 1 d . . .
H36 H 0.1217 0.1505 0.4970 0.048 Uiso 1 1 calc R . .
C37 C 0.0834(3) 0.1118(5) 0.4276(2) 0.0435(16) Uani 1 1 d . . .
H37 H 0.1178 0.1018 0.4160 0.052 Uiso 1 1 calc R . .
C38 C 0.0315(2) 0.0972(5) 0.3956(2) 0.0432(16) Uani 1 1 d . . .
H38 H 0.0310 0.0790 0.3624 0.052 Uiso 1 1 calc R . .
C39 C 0.0378(2) 0.1843(5) 0.54623(19) 0.0371(15) Uani 1 1 d . . .
C40 C -0.0044(2) 0.1507(5) 0.57090(19) 0.0401(16) Uani 1 1 d . . .
H40 H -0.0359 0.1124 0.5531 0.048 Uiso 1 1 calc R . .
C41 C -0.0022(2) 0.1710(5) 0.62070(19) 0.0385(15) Uani 1 1 d . . .
C42 C 0.0451(2) 0.2276(5) 0.64674(19) 0.0402(16) Uani 1 1 d . . .
H42 H 0.0481 0.2412 0.6807 0.048 Uiso 1 1 calc R . .
C43 C 0.0869(3) 0.2632(6) 0.6229(2) 0.0504(18) Uani 1 1 d . . .
H43 H 0.1182 0.3021 0.6407 0.060 Uiso 1 1 calc R . .
C44 C 0.0839(3) 0.2429(5) 0.5727(2) 0.0439(16) Uani 1 1 d . . .
H44 H 0.1128 0.2684 0.5567 0.053 Uiso 1 1 calc R . .
C45 C -0.0504(2) 0.1393(5) 0.6440(2) 0.0405(15) Uani 1 1 d . . .
C46 C -0.0432(2) 0.0886(5) 0.6903(2) 0.0400(15) Uani 1 1 d . . .
C47 C -0.0908(3) 0.0654(6) 0.7109(2) 0.0478(17) Uani 1 1 d . A .
C48 C -0.1455(3) 0.0849(6) 0.6829(2) 0.0566(19) Uani 1 1 d . . .
H48 H -0.1778 0.0666 0.6962 0.068 Uiso 1 1 calc R . .
C49 C -0.1541(3) 0.1303(6) 0.6360(2) 0.0562(19) Uani 1 1 d . . .
C50 C -0.1061(3) 0.1579(6) 0.6183(2) 0.0506(18) Uani 1 1 d . . .
H50 H -0.1110 0.1911 0.5871 0.061 Uiso 1 1 calc R . .
C51 C -0.2162(3) 0.1464(7) 0.6069(3) 0.062(2) Uani 1 1 d . . .
C52 C -0.2454(3) 0.2262(8) 0.6359(3) 0.084(3) Uani 1 1 d . . .
H52 H -0.2840 0.2412 0.6177 0.125 Uiso 1 1 calc R . .
H52A H -0.2232 0.2919 0.6405 0.125 Uiso 1 1 calc R . .
H52B H -0.2474 0.1963 0.6681 0.125 Uiso 1 1 calc R . .
C53 C -0.2473(3) 0.0398(7) 0.6010(4) 0.091(3) Uani 1 1 d . . .
H53 H -0.2274 -0.0089 0.5827 0.136 Uiso 1 1 calc R . .
H53A H -0.2865 0.0501 0.5830 0.136 Uiso 1 1 calc R . .
H53B H -0.2479 0.0101 0.6334 0.136 Uiso 1 1 calc R . .
C54 C -0.2160(3) 0.1935(8) 0.5557(3) 0.085(3) Uani 1 1 d . . .
H54 H -0.1954 0.1459 0.5375 0.128 Uiso 1 1 calc R . .
H54A H -0.1971 0.2625 0.5594 0.128 Uiso 1 1 calc R . .
H54B H -0.2553 0.2019 0.5377 0.128 Uiso 1 1 calc R . .
C55 C -0.0854(3) 0.0271(6) 0.7619(2) 0.0514(18) Uani 1 1 d DU . .
C56 C -0.0465(3) -0.0518(6) 0.7809(2) 0.0529(19) Uani 1 1 d DU A .
C57 C -0.0444(5) -0.0654(10) 0.8322(4) 0.029(3) Uani 0.512(8) 1 d PU A 1
H57 H -0.0164 -0.1130 0.8487 0.035 Uiso 0.512(8) 1 calc PR A 1
C58 C -0.0782(5) -0.0175(11) 0.8606(4) 0.034(3) Uani 0.512(8) 1 d PU A 1
C59 C -0.1182(5) 0.0593(11) 0.8382(4) 0.032(3) Uani 0.512(8) 1 d PU A 1
H59 H -0.1434 0.0904 0.8565 0.039 Uiso 0.512(8) 1 calc PR A 1
C60 C -0.1210(7) 0.0900(13) 0.7892(6) 0.034(4) Uani 0.512(8) 1 d PU A 1
H60 H -0.1442 0.1470 0.7746 0.041 Uiso 0.512(8) 1 calc PR A 1
C61 C -0.0756(5) -0.0388(9) 0.9133(4) 0.034(3) Uani 0.512(8) 1 d PDU A 1
C62 C -0.0847(3) -0.1408(6) 0.9367(3) 0.0515(18) Uani 1 1 d DU . .
C63 C -0.0835(5) -0.1534(11) 0.9832(4) 0.024(3) Uani 0.512(8) 1 d PDU A 1
C64 C -0.0762(6) -0.0653(14) 1.0153(7) 0.042(4) Uani 0.512(8) 1 d PDU A 1
C65 C -0.0660(8) 0.0418(15) 0.9973(6) 0.050(5) Uani 0.512(8) 1 d PDU A 1
H65 H -0.0584 0.1013 1.0184 0.060 Uiso 0.512(8) 1 calc PR A 1
C66 C -0.0684(5) 0.0480(12) 0.9467(4) 0.043(3) Uani 0.512(8) 1 d PDU A 1
H66 H -0.0650 0.1163 0.9334 0.052 Uiso 0.512(8) 1 calc PR A 1
C67 C -0.0928(6) -0.2351(12) 0.9004(5) 0.029(3) Uani 0.512(8) 1 d PDU A 1
H67 H -0.0912 -0.2242 0.8669 0.035 Uiso 0.512(8) 1 calc PR A 1
C68 C -0.1030(3) -0.3418(7) 0.9182(3) 0.0585(19) Uani 1 1 d DU . .
H68 H -0.1097 -0.4002 0.8964 0.070 Uiso 0.512(8) 1 calc PR A 1
H68A H -0.1102 -0.4141 0.9102 0.070 Uiso 0.488(8) 1 calc PR A 2
C69 C -0.1024(10) -0.3543(15) 0.9685(7) 0.029(4) Uani 0.512(8) 1 d PDU A 1
C70 C -0.0944(6) -0.2572(13) 1.0032(6) 0.042(4) Uani 0.512(8) 1 d PDU A 1
C71 C -0.1126(7) -0.4478(14) 0.9907(6) 0.045(4) Uani 0.512(8) 1 d PDU A 1
H71 H -0.1204 -0.5092 0.9709 0.054 Uiso 0.512(8) 1 calc PR A 1
C72 C -0.1121(5) -0.4566(12) 1.0405(5) 0.044(3) Uani 0.512(8) 1 d PDU A 1
H72 H -0.1182 -0.5232 1.0544 0.053 Uiso 0.512(8) 1 calc PR A 1
C73 C -0.1024(9) -0.3643(16) 1.0706(7) 0.051(5) Uani 0.512(8) 1 d PDU A 1
H73 H -0.1031 -0.3756 1.1042 0.061 Uiso 0.512(8) 1 calc PR A 1
C74 C -0.0928(3) -0.2674(7) 1.0593(3) 0.062(2) Uani 1 1 d DU . .
C75 C -0.0840(5) -0.1749(11) 1.0849(4) 0.043(3) Uani 0.512(8) 1 d PDU A 1
H75 H -0.0830 -0.1787 1.1192 0.051 Uiso 0.512(8) 1 calc PR A 1
C76 C -0.0767(8) -0.0817(17) 1.0670(9) 0.062(5) Uani 0.512(8) 1 d PDU A 1
H76 H -0.0716 -0.0225 1.0884 0.075 Uiso 0.512(8) 1 calc PR A 1
C77 C -0.1225(8) 0.0403(15) 0.7937(7) 0.050(5) Uani 0.488(8) 1 d PDU A 2
H77 H -0.1520 0.0910 0.7849 0.060 Uiso 0.488(8) 1 calc PR A 2
C78 C -0.1204(7) -0.0153(16) 0.8385(6) 0.060(4) Uani 0.488(8) 1 d PDU A 2
H78 H -0.1441 0.0078 0.8601 0.072 Uiso 0.488(8) 1 calc PR A 2
C79 C -0.0845(6) -0.1034(14) 0.8522(5) 0.054(4) Uani 0.488(8) 1 d PDU A 2
C80 C -0.0454(7) -0.1305(17) 0.8225(6) 0.063(5) Uani 0.488(8) 1 d PDU A 2
H80 H -0.0212 -0.1907 0.8278 0.076 Uiso 0.488(8) 1 calc PR A 2
C81 C -0.0906(7) -0.1755(15) 0.8940(5) 0.045(4) Uani 0.488(8) 1 d PDU A 2
C82 C -0.0965(7) -0.2838(16) 0.8822(7) 0.063(5) Uani 0.488(8) 1 d PDU A 2
H82 H -0.0958 -0.3110 0.8505 0.075 Uiso 0.488(8) 1 calc PR A 2
C83 C -0.1010(11) -0.3157(17) 0.9698(9) 0.041(6) Uani 0.488(8) 1 d PDU A 2
C84 C -0.0909(7) -0.2189(17) 0.9812(6) 0.047(4) Uani 0.488(8) 1 d PDU A 2
C85 C -0.0863(7) -0.1868(15) 1.0290(6) 0.067(5) Uani 0.488(8) 1 d PDU A 2
C86 C -0.0714(10) -0.085(2) 1.0434(11) 0.073(7) Uani 0.488(8) 1 d PDU A 2
C87 C -0.0695(7) -0.0085(17) 1.0046(6) 0.030(4) Uani 0.488(8) 1 d PDU A 2
H87 H -0.0645 0.0640 1.0133 0.035 Uiso 0.488(8) 1 calc PR A 2
C88 C -0.0747(6) -0.0364(15) 0.9559(6) 0.060(4) Uani 0.488(8) 1 d PDU A 2
H88 H -0.0713 0.0184 0.9333 0.072 Uiso 0.488(8) 1 calc PR A 2
C89 C -0.0614(9) -0.0512(18) 1.0923(8) 0.079(6) Uani 0.488(8) 1 d PDU A 2
H89 H -0.0520 0.0201 1.1010 0.095 Uiso 0.488(8) 1 calc PR A 2
C90 C -0.0663(8) -0.1314(16) 1.1291(7) 0.085(6) Uani 0.488(8) 1 d PDU A 2
H90 H -0.0587 -0.1131 1.1629 0.102 Uiso 0.488(8) 1 calc PR A 2
C91 C -0.0817(7) -0.2322(15) 1.1152(6) 0.071(5) Uani 0.488(8) 1 d PDU A 2
H91 H -0.0859 -0.2826 1.1395 0.085 Uiso 0.488(8) 1 calc PR A 2
C92 C -0.1029(12) -0.381(2) 1.0521(9) 0.070(8) Uani 0.488(8) 1 d PDU A 2
H92 H -0.1059 -0.4314 1.0766 0.084 Uiso 0.488(8) 1 calc PR A 2
C93 C -0.1072(8) -0.3996(17) 1.0017(7) 0.056(5) Uani 0.488(8) 1 d PDU A 2
H93 H -0.1142 -0.4691 0.9890 0.067 Uiso 0.488(8) 1 calc PR A 2
O1 O -0.08066(16) 0.0122(3) 0.22764(13) 0.0420(11) Uani 1 1 d . . .
O2 O -0.04387(17) 0.1128(3) 0.30313(13) 0.0425(11) Uani 1 1 d . . .
O3 O 0.01123(16) 0.0667(3) 0.71508(12) 0.0398(11) Uani 1 1 d . . .
O4 O -0.01260(17) -0.0995(4) 0.75294(15) 0.0506(12) Uani 1 1 d . . .
B1 B 0.0303(3) -0.0382(8) 0.7338(2) 0.051(2) Uani 1 1 d . . .
N1 N 0.0005(2) 0.4087(5) 0.32523(19) 0.0518(15) Uani 1 1 d . . .
C94 C 0.0272(3) 0.4963(6) 0.3602(2) 0.0533(18) Uani 1 1 d . . .
H94 H -0.0010 0.5541 0.3587 0.064 Uiso 1 1 calc R . .
H94A H 0.0603 0.5252 0.3481 0.064 Uiso 1 1 calc R . .
C95 C 0.0474(3) 0.4641(6) 0.4147(2) 0.060(2) Uani 1 1 d . . .
H95 H 0.0168 0.4248 0.4262 0.071 Uiso 1 1 calc R . .
H95A H 0.0813 0.4177 0.4181 0.071 Uiso 1 1 calc R . .
C96 C 0.0622(4) 0.5628(7) 0.4450(2) 0.071(2) Uani 1 1 d . . .
H96 H 0.0275 0.6064 0.4429 0.085 Uiso 1 1 calc R . .
H96A H 0.0904 0.6045 0.4314 0.085 Uiso 1 1 calc R . .
C97 C 0.0870(4) 0.5377(8) 0.4994(3) 0.094(3) Uani 1 1 d . . .
H97 H 0.0600 0.4935 0.5127 0.141 Uiso 1 1 calc R . .
H97A H 0.0935 0.6037 0.5181 0.141 Uiso 1 1 calc R . .
H97B H 0.1232 0.4999 0.5019 0.141 Uiso 1 1 calc R . .
C98 C -0.0502(3) 0.3579(6) 0.3416(3) 0.0560(19) Uani 1 1 d . . .
H98 H -0.0361 0.3196 0.3727 0.067 Uiso 1 1 calc R . .
H98A H -0.0669 0.3049 0.3167 0.067 Uiso 1 1 calc R . .
C99 C -0.0976(3) 0.4334(6) 0.3495(2) 0.0550(19) Uani 1 1 d . . .
H99 H -0.0838 0.4779 0.3787 0.066 Uiso 1 1 calc R . .
H99A H -0.1081 0.4805 0.3207 0.066 Uiso 1 1 calc R . .
C100 C -0.1500(3) 0.3708(6) 0.3568(3) 0.064(2) Uani 1 1 d . . .
H100 H -0.1640 0.3275 0.3272 0.077 Uiso 1 1 calc R . .
H101 H -0.1389 0.3222 0.3849 0.077 Uiso 1 1 calc R . .
C101 C -0.1976(3) 0.4420(7) 0.3660(3) 0.079(3) Uani 1 1 d . . .
H102 H -0.1839 0.4856 0.3950 0.118 Uiso 1 1 calc R . .
H103 H -0.2298 0.3988 0.3714 0.118 Uiso 1 1 calc R . .
H104 H -0.2101 0.4878 0.3375 0.118 Uiso 1 1 calc R . .
C102 C 0.0433(3) 0.3210(6) 0.3223(3) 0.058(2) Uani 1 1 d . . .
H105 H 0.0582 0.2956 0.3561 0.069 Uiso 1 1 calc R . .
H106 H 0.0224 0.2614 0.3039 0.069 Uiso 1 1 calc R . .
C103 C 0.0936(3) 0.3464(7) 0.2992(3) 0.070(2) Uani 1 1 d . . .
H107 H 0.0801 0.3639 0.2641 0.084 Uiso 1 1 calc R . .
H108 H 0.1140 0.4088 0.3156 0.084 Uiso 1 1 calc R . .
C104 C 0.1339(3) 0.2538(7) 0.3037(3) 0.072(2) Uani 1 1 d . . .
H109 H 0.1116 0.1895 0.2923 0.086 Uiso 1 1 calc R . .
H110 H 0.1512 0.2436 0.3388 0.086 Uiso 1 1 calc R . .
C105 C 0.1818(4) 0.2649(11) 0.2748(3) 0.127(5) Uani 1 1 d . . .
H111 H 0.1653 0.2702 0.2397 0.190 Uiso 1 1 calc R . .
H112 H 0.2068 0.2030 0.2807 0.190 Uiso 1 1 calc R . .
H113 H 0.2040 0.3288 0.2855 0.190 Uiso 1 1 calc R . .
C106 C -0.0186(3) 0.4623(6) 0.2747(2) 0.060(2) Uani 1 1 d . . .
H114 H -0.0426 0.5242 0.2786 0.072 Uiso 1 1 calc R . .
H115 H 0.0156 0.4885 0.2634 0.072 Uiso 1 1 calc R . .
C107 C -0.0522(3) 0.3899(7) 0.2350(2) 0.067(2) Uani 1 1 d . . .
H116 H -0.0318 0.3220 0.2343 0.080 Uiso 1 1 calc R . .
H117 H -0.0903 0.3748 0.2421 0.080 Uiso 1 1 calc R . .
C108 C -0.0583(4) 0.4461(8) 0.1853(3) 0.083(3) Uani 1 1 d . . .
H118 H -0.0888 0.4108 0.1616 0.099 Uiso 1 1 calc R . .
H119 H -0.0705 0.5198 0.1891 0.099 Uiso 1 1 calc R . .
C109 C -0.0047(4) 0.4480(9) 0.1643(3) 0.101(3) Uani 1 1 d . . .
H120 H 0.0230 0.4962 0.1835 0.152 Uiso 1 1 calc R . .
H121 H -0.0141 0.4722 0.1301 0.152 Uiso 1 1 calc R . .
H122 H 0.0115 0.3767 0.1655 0.152 Uiso 1 1 calc R . .
C110 C -0.1639(4) -0.1679(7) 0.2504(4) 0.087(3) Uani 1 1 d DU . .
H123 H -0.1779 -0.1528 0.2805 0.131 Uiso 1 1 calc R . .
H124 H -0.1933 -0.1493 0.2219 0.131 Uiso 1 1 calc R . .
H125 H -0.1295 -0.1263 0.2501 0.131 Uiso 1 1 calc R . .
C111 C -0.1506(3) -0.2798(8) 0.2486(3) 0.060(2) Uani 1 1 d DU . .
N2 N -0.1396(3) -0.3654(7) 0.2489(2) 0.084(2) Uani 1 1 d DU . .
C112 C 0.4945(7) 0.2449(12) 0.2944(5) 0.169(6) Uani 1 1 d DU . .
H126 H 0.5242 0.1939 0.3082 0.253 Uiso 1 1 calc R . .
H127 H 0.4819 0.2828 0.3210 0.253 Uiso 1 1 calc R . .
H128 H 0.5099 0.2955 0.2737 0.253 Uiso 1 1 calc R . .
C113 C 0.4439(9) 0.1866(15) 0.2634(7) 0.181(7) Uani 1 1 d DU . .
N3 N 0.4076(8) 0.1431(14) 0.2377(7) 0.241(8) Uani 1 1 d DU . .
C114 C -0.2806(4) 0.4622(10) 0.5360(5) 0.154(5) Uani 1 1 d DU . .
H129 H -0.2727 0.4520 0.5030 0.231 Uiso 1 1 calc R . .
H130 H -0.3062 0.5226 0.5357 0.231 Uiso 1 1 calc R . .
H131 H -0.2986 0.3985 0.5459 0.231 Uiso 1 1 calc R . .
C115 C -0.2255(5) 0.4829(9) 0.5716(5) 0.111(4) Uani 1 1 d DU . .
N4 N -0.1835(4) 0.4969(8) 0.5981(4) 0.124(3) Uani 1 1 d DU . .
C116 C 0.284(3) 0.072(5) 0.2186(19) 0.70(3) Uani 1 1 d DU . .
H132 H 0.2613 0.1355 0.2212 1.054 Uiso 1 1 calc R . .
H133 H 0.2589 0.0172 0.2006 1.054 Uiso 1 1 calc R . .
H134 H 0.3144 0.0882 0.2012 1.054 Uiso 1 1 calc R . .
N5 N 0.334(3) -0.021(5) 0.301(2) 0.74(3) Uani 1 1 d DU . .
C117 C 0.309(4) 0.032(7) 0.269(2) 0.73(3) Uani 1 1 d DU . .

loop_
_atom_site_aniso_label
_atom_site_aniso_U_11
_atom_site_aniso_U_22
_atom_site_aniso_U_33
_atom_site_aniso_U_23
_atom_site_aniso_U_13
_atom_site_aniso_U_12
C1 0.042(4) 0.056(4) 0.033(3) -0.001(3) -0.009(3) -0.001(3)
C2 0.040(4) 0.076(5) 0.015(3) 0.007(3) -0.002(2) 0.002(3)
C3 0.037(4) 0.073(5) 0.025(3) 0.002(3) -0.006(3) 0.006(3)
C4 0.046(4) 0.060(5) 0.032(3) 0.003(3) -0.001(3) 0.011(3)
C5 0.041(4) 0.070(5) 0.031(3) 0.006(3) -0.019(3) -0.003(3)
C6 0.044(4) 0.070(5) 0.034(3) 0.013(3) -0.001(3) -0.002(3)
C7 0.037(4) 0.097(6) 0.022(3) 0.005(3) -0.008(3) -0.001(4)
C8 0.037(4) 0.105(7) 0.042(4) 0.007(4) -0.005(3) -0.008(4)
C9 0.040(4) 0.117(7) 0.034(4) 0.009(4) 0.000(3) 0.003(4)
C10 0.047(4) 0.089(6) 0.024(3) 0.000(3) -0.003(3) 0.013(4)
C11 0.039(4) 0.177(10) 0.049(5) 0.010(5) 0.008(4) 0.022(5)
C12 0.056(5) 0.216(12) 0.040(5) 0.023(6) 0.007(4) 0.020(7)
C13 0.059(5) 0.179(10) 0.027(4) 0.011(5) 0.008(4) 0.030(6)
C14 0.046(4) 0.102(6) 0.030(4) 0.007(4) 0.002(3) 0.020(4)
C15 0.053(5) 0.110(7) 0.028(4) 0.004(4) -0.002(3) 0.007(4)
C16 0.043(4) 0.086(6) 0.034(4) 0.000(4) -0.025(3) 0.006(4)
C17 0.035(4) 0.073(5) 0.023(3) 0.009(3) -0.004(3) -0.003(3)
C18 0.035(3) 0.073(5) 0.023(3) 0.003(3) -0.008(3) 0.000(3)
C19 0.033(3) 0.058(4) 0.026(3) 0.002(3) -0.004(3) 0.003(3)
C20 0.027(3) 0.055(4) 0.031(3) 0.003(3) -0.009(3) 0.000(3)
C21 0.046(4) 0.061(5) 0.029(3) 0.001(3) -0.004(3) -0.003(3)
C22 0.037(4) 0.064(5) 0.032(3) 0.014(3) -0.015(3) -0.005(3)
C23 0.046(4) 0.047(4) 0.025(3) 0.001(3) -0.007(3) 0.003(3)
C24 0.034(3) 0.050(4) 0.018(3) -0.001(3) -0.008(2) 0.001(3)
C25 0.039(3) 0.045(4) 0.019(3) 0.000(2) -0.003(2) 0.003(3)
C26 0.047(4) 0.058(4) 0.017(3) 0.000(3) 0.000(3) 0.004(3)
C27 0.035(3) 0.052(4) 0.024(3) 0.001(3) -0.003(2) 0.003(3)
C28 0.035(3) 0.063(5) 0.025(3) -0.002(3) -0.005(3) 0.005(3)
C29 0.038(3) 0.050(4) 0.026(3) 0.001(3) -0.006(3) 0.001(3)
C30 0.058(5) 0.078(6) 0.044(4) -0.002(4) 0.005(3) -0.005(4)
C31 0.040(4) 0.097(6) 0.050(4) 0.019(4) -0.008(3) 0.000(4)
C32 0.047(4) 0.078(5) 0.036(4) -0.006(3) -0.003(3) -0.010(4)
C33 0.039(3) 0.048(4) 0.018(3) 0.001(3) -0.007(2) 0.001(3)
C34 0.026(3) 0.055(4) 0.025(3) 0.008(3) -0.006(2) 0.001(3)
C35 0.033(3) 0.045(4) 0.021(3) 0.001(3) -0.008(2) 0.004(3)
C36 0.035(3) 0.053(4) 0.026(3) -0.002(3) -0.008(3) 0.004(3)
C37 0.035(3) 0.065(5) 0.027(3) -0.006(3) -0.002(3) 0.005(3)
C38 0.037(4) 0.070(5) 0.019(3) -0.006(3) -0.004(2) 0.011(3)
C39 0.031(3) 0.054(4) 0.022(3) -0.005(3) -0.006(2) 0.001(3)
C40 0.034(3) 0.058(4) 0.022(3) 0.010(3) -0.008(2) 0.001(3)
C41 0.037(3) 0.052(4) 0.022(3) 0.007(3) -0.006(2) 0.008(3)
C42 0.043(4) 0.066(5) 0.009(3) 0.001(3) 0.001(2) 0.002(3)
C43 0.044(4) 0.073(5) 0.029(3) -0.004(3) -0.005(3) 0.000(4)
C44 0.038(4) 0.060(4) 0.032(3) -0.005(3) 0.001(3) -0.007(3)
C45 0.033(3) 0.067(5) 0.021(3) 0.000(3) 0.003(2) 0.002(3)
C46 0.030(3) 0.060(4) 0.026(3) -0.006(3) -0.005(2) 0.011(3)
C47 0.040(4) 0.073(5) 0.030(3) 0.000(3) 0.005(3) 0.004(3)
C48 0.035(4) 0.087(6) 0.048(4) 0.001(4) 0.010(3) 0.004(4)
C49 0.039(4) 0.078(5) 0.045(4) 0.001(4) -0.008(3) 0.007(4)
C50 0.031(4) 0.073(5) 0.044(4) 0.011(3) -0.002(3) 0.007(3)
C51 0.036(4) 0.082(6) 0.061(5) -0.004(4) -0.002(3) 0.005(4)
C52 0.050(5) 0.108(7) 0.086(6) 0.012(5) -0.001(4) 0.020(5)
C53 0.049(5) 0.089(7) 0.117(8) 0.001(6) -0.026(5) 0.002(5)
C54 0.057(5) 0.123(8) 0.061(5) 0.009(5) -0.024(4) 0.018(5)
C55 0.040(4) 0.085(5) 0.029(3) 0.001(3) 0.005(3) 0.001(3)
C56 0.033(3) 0.095(5) 0.030(3) 0.017(3) 0.006(3) -0.010(4)
C57 0.031(6) 0.028(6) 0.027(5) 0.013(5) 0.003(4) -0.002(5)
C58 0.028(6) 0.044(7) 0.030(5) 0.007(5) 0.007(5) 0.005(5)
C59 0.030(6) 0.042(7) 0.023(5) -0.001(5) 0.000(4) 0.004(5)
C60 0.038(6) 0.039(8) 0.030(6) 0.009(6) 0.020(5) -0.003(6)
C61 0.034(6) 0.051(7) 0.018(5) 0.005(4) 0.010(4) 0.000(5)
C62 0.037(3) 0.068(4) 0.047(4) 0.002(3) 0.005(3) 0.000(3)
C63 0.026(5) 0.034(7) 0.018(5) 0.008(5) 0.013(4) -0.002(5)
C64 0.042(7) 0.038(8) 0.047(8) 0.017(7) 0.014(6) 0.005(6)
C65 0.060(8) 0.053(9) 0.037(7) -0.001(7) 0.013(6) -0.001(7)
C66 0.042(6) 0.053(7) 0.030(6) -0.005(5) -0.006(5) 0.006(6)
C67 0.031(6) 0.023(7) 0.033(6) -0.005(6) 0.004(5) 0.011(6)
C68 0.040(4) 0.088(5) 0.049(4) 0.007(3) 0.010(3) -0.004(3)
C69 0.033(7) 0.026(8) 0.027(7) -0.010(6) 0.002(5) -0.007(7)
C70 0.030(6) 0.049(8) 0.046(7) 0.011(7) 0.007(5) 0.007(6)
C71 0.039(7) 0.049(8) 0.044(7) 0.007(6) 0.002(5) -0.001(6)
C72 0.044(6) 0.047(7) 0.042(6) 0.019(5) 0.011(5) 0.001(6)
C73 0.046(8) 0.060(9) 0.047(8) 0.003(7) 0.010(7) 0.012(6)
C74 0.052(4) 0.081(6) 0.055(4) 0.008(4) 0.015(3) 0.014(4)
C75 0.050(6) 0.057(7) 0.021(5) 0.010(5) 0.005(5) 0.005(6)
C76 0.057(8) 0.066(9) 0.064(9) -0.003(8) 0.014(8) 0.008(7)
C77 0.050(8) 0.055(9) 0.043(8) -0.003(7) 0.006(6) 0.005(8)
C78 0.063(8) 0.075(9) 0.044(7) 0.009(7) 0.018(6) 0.002(7)
C79 0.049(7) 0.069(8) 0.041(6) -0.005(6) 0.003(6) 0.002(7)
C80 0.056(8) 0.076(9) 0.060(8) -0.004(7) 0.016(6) 0.000(7)
C81 0.042(7) 0.052(8) 0.039(7) -0.005(7) 0.001(5) 0.002(7)
C82 0.061(8) 0.073(9) 0.057(8) 0.001(7) 0.018(7) -0.010(7)
C83 0.034(8) 0.039(10) 0.048(9) 0.005(8) 0.001(6) 0.011(8)
C84 0.041(7) 0.047(9) 0.052(8) 0.004(7) 0.011(6) 0.001(7)
C85 0.061(8) 0.077(9) 0.063(8) -0.011(7) 0.013(6) -0.001(7)
C86 0.069(10) 0.080(10) 0.071(10) 0.002(9) 0.017(9) 0.004(8)
C87 0.035(6) 0.029(8) 0.024(7) -0.018(7) 0.004(5) -0.010(7)
C88 0.055(7) 0.074(9) 0.053(8) 0.006(7) 0.015(6) 0.009(7)
C89 0.075(9) 0.086(10) 0.077(9) -0.001(8) 0.017(8) 0.000(8)
C90 0.090(9) 0.098(10) 0.069(9) -0.004(8) 0.017(7) 0.007(8)
C91 0.075(8) 0.081(9) 0.056(8) 0.009(7) 0.014(7) 0.001(7)
C92 0.065(10) 0.076(11) 0.071(11) -0.003(9) 0.014(8) 0.006(8)
C93 0.050(8) 0.061(9) 0.061(9) -0.009(8) 0.021(7) 0.005(7)
O1 0.036(2) 0.071(3) 0.0155(19) -0.0020(19) -0.0051(16) 0.009(2)
O2 0.037(2) 0.066(3) 0.020(2) 0.0013(19) -0.0045(17) -0.005(2)
O3 0.033(2) 0.069(3) 0.0146(19) 0.0070(19) -0.0002(16) 0.009(2)
O4 0.037(2) 0.081(3) 0.029(2) 0.016(2) -0.0044(19) 0.003(2)
B1 0.040(4) 0.101(7) 0.009(3) 0.007(4) -0.002(3) -0.004(4)
N1 0.048(3) 0.066(4) 0.035(3) 0.002(3) -0.006(2) -0.006(3)
C94 0.052(4) 0.066(5) 0.039(4) 0.009(3) 0.003(3) 0.006(4)
C95 0.067(5) 0.079(6) 0.025(3) 0.002(3) -0.010(3) 0.007(4)
C96 0.078(5) 0.085(6) 0.038(4) -0.006(4) -0.019(4) 0.010(5)
C97 0.109(7) 0.109(8) 0.052(5) -0.018(5) -0.014(5) 0.031(6)
C98 0.050(4) 0.063(5) 0.052(4) 0.003(4) 0.001(3) -0.003(4)
C99 0.060(5) 0.061(5) 0.041(4) 0.001(3) 0.002(3) 0.003(4)
C100 0.065(5) 0.072(6) 0.055(5) -0.008(4) 0.013(4) -0.008(4)
C101 0.068(6) 0.075(6) 0.097(7) -0.009(5) 0.027(5) 0.003(5)
C102 0.042(4) 0.078(5) 0.045(4) -0.008(4) -0.008(3) 0.008(4)
C103 0.052(5) 0.111(7) 0.045(4) 0.009(4) 0.003(4) 0.008(5)
C104 0.047(4) 0.118(7) 0.040(4) -0.015(4) -0.017(3) 0.009(5)
C105 0.084(7) 0.236(14) 0.059(6) 0.001(8) 0.008(5) 0.039(8)
C106 0.048(4) 0.088(6) 0.039(4) 0.006(4) -0.003(3) 0.003(4)
C107 0.054(5) 0.096(6) 0.041(4) -0.010(4) -0.012(3) 0.009(4)
C108 0.077(6) 0.117(8) 0.042(5) -0.009(5) -0.019(4) 0.017(5)
C109 0.090(7) 0.161(10) 0.046(5) 0.023(6) -0.002(5) 0.021(7)
C110 0.063(5) 0.082(7) 0.109(7) 0.016(5) -0.001(5) -0.011(5)
C111 0.046(4) 0.079(6) 0.049(4) -0.007(4) -0.008(3) -0.002(4)
N2 0.087(5) 0.090(6) 0.056(4) -0.024(4) -0.028(4) 0.015(5)
C112 0.177(12) 0.163(12) 0.155(12) 0.025(10) 0.006(10) 0.016(10)
C113 0.193(15) 0.159(13) 0.181(14) 0.014(11) 0.010(12) 0.012(12)
N3 0.241(15) 0.184(13) 0.271(16) -0.021(12) -0.011(12) -0.011(11)
C114 0.072(7) 0.120(9) 0.247(14) 0.049(9) -0.023(8) -0.010(6)
C115 0.073(7) 0.094(8) 0.162(11) 0.031(7) 0.011(7) -0.001(6)
N4 0.093(6) 0.130(8) 0.142(8) 0.027(6) 0.006(6) 0.003(6)
C116 0.69(3) 0.71(3) 0.71(3) -0.01(2) 0.150(19) 0.00(2)
N5 0.75(3) 0.74(3) 0.74(3) 0.00(2) 0.136(19) 0.00(2)
C117 0.73(3) 0.73(3) 0.72(3) -0.01(2) 0.15(2) 0.00(2)

loop_
_atom_type_symbol
_atom_type_description
_atom_type_scat_dispersion_real
_atom_type_scat_dispersion_imag
_atom_type_scat_source
C C 0.0033 0.0016 'International Tables Vol C Tables 4.2.6.8 and 6.1.1.4'
H H 0.0000 0.0000 'International Tables Vol C Tables 4.2.6.8 and 6.1.1.4'
B B 0.0013 0.0007 'International Tables Vol C Tables 4.2.6.8 and 6.1.1.4'
N N 0.0061 0.0033 'International Tables Vol C Tables 4.2.6.8 and 6.1.1.4'
O O 0.0106 0.0060 'International Tables Vol C Tables 4.2.6.8 and 6.1.1.4'

loop_
_geom_angle_atom_site_label_1
_geom_angle_atom_site_label_2
_geom_angle_atom_site_label_3
_geom_angle
_geom_angle_site_symmetry_1
_geom_angle_site_symmetry_3
C2 C1 C6 118.3(5) . .
C2 C1 C17 124.2(5) . .
C6 C1 C17 117.5(6) . .
C1 C2 C3 119.7(5) . .
C1 C2 C7 123.4(5) . .
C3 C2 C7 116.8(6) . .
C10 C3 C2 120.5(5) . .
C10 C3 C4 119.5(5) . .
C2 C3 C4 120.0(6) . .
C5 C4 C3 119.1(5) . .
C5 C4 C16 122.8(6) . .
C3 C4 C16 118.0(6) . .
C6 C5 C4 120.4(6) . .
C6 C5 H5 119.8 . .
C4 C5 H5 119.8 . .
C5 C6 C1 122.4(6) . .
C5 C6 H6 118.8 . .
C1 C6 H6 118.8 . .
C8 C7 C2 122.2(6) . .
C8 C7 H7 118.9 . .
C2 C7 H7 118.9 . .
C7 C8 C9 121.7(6) . .
C7 C8 H8 119.1 . .
C9 C8 H8 119.1 . .
C11 C9 C10 120.5(6) . .
C11 C9 C8 122.1(6) . .
C10 C9 C8 117.4(6) . .
C9 C10 C3 121.2(6) . .
C9 C10 C14 118.4(6) . .
C3 C10 C14 120.4(6) . .
C9 C11 C12 119.7(7) . .
C9 C11 H11 120.1 . .
C12 C11 H11 120.1 . .
C13 C12 C11 120.8(8) . .
C13 C12 H12 119.6 . .
C11 C12 H12 119.6 . .
C12 C13 C14 121.4(7) . .
C12 C13 H13 119.3 . .
C14 C13 H13 119.3 . .
C13 C14 C15 122.5(6) . .
C13 C14 C10 119.1(6) . .
C15 C14 C10 118.3(6) . .
C16 C15 C14 121.3(6) . .
C16 C15 H15 119.3 . .
C14 C15 H15 119.3 . .
C15 C16 C4 122.4(6) . .
C15 C16 H16 118.8 . .
C4 C16 H16 118.8 . .
C18 C17 C22 117.8(5) . .
C18 C17 C1 121.4(6) . .
C22 C17 C1 120.7(6) . .
C17 C18 C19 122.2(6) . .
C17 C18 H18 118.9 . .
C19 C18 H18 118.9 . .
O1 C19 C20 121.6(5) . .
O1 C19 C18 118.2(5) . .
C20 C19 C18 119.8(6) . .
C19 C20 C21 117.5(5) . .
C19 C20 C23 123.3(5) . .
C21 C20 C23 119.1(6) . .
C22 C21 C20 122.1(6) . .
C22 C21 H21 118.9 . .
C20 C21 H21 118.9 . .
C21 C22 C17 120.4(6) . .
C21 C22 H22 119.8 . .
C17 C22 H22 119.8 . .
C28 C23 C24 120.2(5) . .
C28 C23 C20 119.5(5) . .
C24 C23 C20 120.1(5) . .
O2 C24 C23 119.1(5) . .
O2 C24 C25 120.8(5) . .
C23 C24 C25 119.6(5) . .
C26 C25 C24 117.3(5) . .
C26 C25 C33 119.7(5) . .
C24 C25 C33 123.0(5) . .
C25 C26 C27 125.1(5) . .
C25 C26 H26 117.5 . .
C27 C26 H26 117.5 . .
C28 C27 C26 115.5(5) . .
C28 C27 C29 121.5(5) . .
C26 C27 C29 122.7(5) . .
C23 C28 C27 121.8(5) . .
C23 C28 H28 119.1 . .
C27 C28 H28 119.1 . .
C30 C29 C27 107.6(5) . .
C30 C29 C32 109.2(5) . .
C27 C29 C32 112.0(5) . .
C30 C29 C31 109.9(6) . .
C27 C29 C31 111.0(5) . .
C32 C29 C31 107.0(5) . .
C29 C30 H30 109.5 . .
C29 C30 H30A 109.5 . .
H30 C30 H30A 109.5 . .
C29 C30 H30B 109.5 . .
H30 C30 H30B 109.5 . .
H30A C30 H30B 109.5 . .
C29 C31 H31 109.5 . .
C29 C31 H31A 109.5 . .
H31 C31 H31A 109.5 . .
C29 C31 H31B 109.5 . .
H31 C31 H31B 109.5 . .
H31A C31 H31B 109.5 . .
C29 C32 H32 109.5 . .
C29 C32 H32A 109.5 . .
H32 C32 H32A 109.5 . .
C29 C32 H32B 109.5 . .
H32 C32 H32B 109.5 . .
H32A C32 H32B 109.5 . .
C38 C33 C34 116.5(5) . .
C38 C33 C25 124.2(5) . .
C34 C33 C25 119.3(5) . .
C35 C34 C33 122.2(5) . .
C35 C34 H34 118.9 . .
C33 C34 H34 118.9 . .
C36 C35 C34 118.6(5) . .
C36 C35 C39 121.0(5) . .
C34 C35 C39 120.5(5) . .
C37 C36 C35 120.3(5) . .
C37 C36 H36 119.9 . .
C35 C36 H36 119.9 . .
C36 C37 C38 121.0(6) . .
C36 C37 H37 119.5 . .
C38 C37 H37 119.5 . .
C37 C38 C33 121.2(5) . .
C37 C38 H38 119.4 . .
C33 C38 H38 119.4 . .
C40 C39 C44 118.1(5) . .
C40 C39 C35 121.4(5) . .
C44 C39 C35 120.4(5) . .
C39 C40 C41 122.9(6) . .
C39 C40 H40 118.6 . .
C41 C40 H40 118.6 . .
C40 C41 C42 118.0(6) . .
C40 C41 C45 120.2(5) . .
C42 C41 C45 121.7(5) . .
C43 C42 C41 120.2(5) . .
C43 C42 H42 119.9 . .
C41 C42 H42 119.9 . .
C42 C43 C44 121.1(6) . .
C42 C43 H43 119.5 . .
C44 C43 H43 119.5 . .
C43 C44 C39 119.6(6) . .
C43 C44 H44 120.2 . .
C39 C44 H44 120.2 . .
C50 C45 C46 118.2(6) . .
C50 C45 C41 118.2(5) . .
C46 C45 C41 123.6(5) . .
O3 C46 C47 121.2(5) . .
O3 C46 C45 118.6(5) . .
C47 C46 C45 120.1(5) . .
C46 C47 C48 118.7(6) . .
C46 C47 C55 122.3(6) . .
C48 C47 C55 118.9(6) . .
C49 C48 C47 122.4(6) . .
C49 C48 H48 118.8 . .
C47 C48 H48 118.8 . .
C50 C49 C48 117.1(6) . .
C50 C49 C51 123.9(6) . .
C48 C49 C51 119.0(6) . .
C49 C50 C45 123.3(6) . .
C49 C50 H50 118.3 . .
C45 C50 H50 118.3 . .
C53 C51 C52 111.8(7) . .
C53 C51 C54 109.3(7) . .
C52 C51 C54 108.4(7) . .
C53 C51 C49 109.5(6) . .
C52 C51 C49 107.3(6) . .
C54 C51 C49 110.5(6) . .
C51 C52 H52 109.5 . .
C51 C52 H52A 109.5 . .
H52 C52 H52A 109.5 . .
C51 C52 H52B 109.5 . .
H52 C52 H52B 109.5 . .
H52A C52 H52B 109.5 . .
C51 C53 H53 109.5 . .
C51 C53 H53A 109.5 . .
H53 C53 H53A 109.5 . .
C51 C53 H53B 109.5 . .
H53 C53 H53B 109.5 . .
H53A C53 H53B 109.5 . .
C51 C54 H54 109.5 . .
C51 C54 H54A 109.5 . .
H54 C54 H54A 109.5 . .
C51 C54 H54B 109.5 . .
H54 C54 H54B 109.5 . .
H54A C54 H54B 109.5 . .
C77 C55 C56 108.1(9) . .
C77 C55 C60 25.7(8) . .
C56 C55 C60 126.9(8) . .
C77 C55 C47 128.9(10) . .
C56 C55 C47 121.4(6) . .
C60 C55 C47 111.4(8) . .
O4 C56 C55 121.8(5) . .
O4 C56 C57 127.4(8) . .
C55 C56 C57 110.6(8) . .
O4 C56 C80 102.8(9) . .
C55 C56 C80 131.6(9) . .
C57 C56 C80 34.0(7) . .
C58 C57 C56 127.8(10) . .
C58 C57 H57 116.1 . .
C56 C57 H57 116.1 . .
C57 C58 C59 118.0(10) . .
C57 C58 C61 125.0(11) . .
C59 C58 C61 117.0(10) . .
C60 C59 C58 121.0(12) . .
C60 C59 H59 119.5 . .
C58 C59 H59 119.5 . .
C59 C60 C55 115.2(12) . .
C59 C60 H60 122.4 . .
C55 C60 H60 122.4 . .
C66 C61 C58 118.8(11) . .
C66 C61 C62 113.1(9) . .
C58 C61 C62 127.9(10) . .
C81 C62 C63 151.7(12) . .
C81 C62 C88 131.4(12) . .
C63 C62 C88 76.9(10) . .
C81 C62 C61 83.5(11) . .
C63 C62 C61 124.8(9) . .
C88 C62 C61 47.9(8) . .
C81 C62 C67 29.9(8) . .
C63 C62 C67 121.9(10) . .
C88 C62 C67 161.1(10) . .
C61 C62 C67 113.2(8) . .
C81 C62 C84 120.2(12) . .
C63 C62 C84 31.5(7) . .
C88 C62 C84 108.4(10) . .
C61 C62 C84 156.3(10) . .
C67 C62 C84 90.5(10) . .
C62 C63 C64 120.4(13) . .
C62 C63 C70 121.1(12) . .
C64 C63 C70 118.3(12) . .
C63 C64 C76 119.1(17) . .
C63 C64 C65 121.0(16) . .
C76 C64 C65 119.9(17) . .
C66 C65 C64 114.5(17) . .
C66 C65 H65 122.7 . .
C64 C65 H65 122.7 . .
C65 C66 C61 126.0(14) . .
C65 C66 H66 117.0 . .
C61 C66 H66 117.0 . .
C68 C67 C62 119.6(10) . .
C68 C67 H67 120.2 . .
C62 C67 H67 120.2 . .
C82 C68 C69 150.2(14) . .
C82 C68 C83 130.9(15) . .
C69 C68 C83 19.6(10) . .
C82 C68 C67 32.4(9) . .
C69 C68 C67 117.9(11) . .
C83 C68 C67 98.5(12) . .
C82 C68 H68 88.7 . .
C69 C68 H68 121.0 . .
C83 C68 H68 140.4 . .
C67 C68 H68 121.0 . .
C82 C68 H68A 114.6 . .
C69 C68 H68A 95.1 . .
C83 C68 H68A 114.6 . .
C67 C68 H68A 147.0 . .
H68 C68 H68A 25.9 . .
C71 C69 C68 125.1(15) . .
C71 C69 C70 114.5(16) . .
C68 C69 C70 120.3(15) . .
C63 C70 C69 118.9(14) . .
C63 C70 C74 118.8(12) . .
C69 C70 C74 122.1(13) . .
C69 C71 C72 123.3(16) . .
C69 C71 H71 118.4 . .
C72 C71 H71 118.4 . .
C71 C72 C73 119.1(14) . .
C71 C72 H72 120.4 . .
C73 C72 H72 120.4 . .
C74 C73 C72 130.3(16) . .
C74 C73 H73 114.8 . .
C72 C73 H73 114.8 . .
C73 C74 C85 155.8(14) . .
C73 C74 C75 134.5(12) . .
C85 C74 C75 69.7(10) . .
C73 C74 C92 22.1(12) . .
C85 C74 C92 133.7(14) . .
C75 C74 C92 156.6(13) . .
C73 C74 C70 110.5(12) . .
C85 C74 C70 45.3(9) . .
C75 C74 C70 115.0(10) . .
C92 C74 C70 88.5(12) . .
C73 C74 C91 91.8(12) . .
C85 C74 C91 112.4(12) . .
C75 C74 C91 43.1(8) . .
C92 C74 C91 113.6(13) . .
C70 C74 C91 157.3(11) . .
C76 C75 C74 126.4(14) . .
C76 C75 H75 116.8 . .
C74 C75 H75 116.8 . .
C75 C76 C64 122(2) . .
C75 C76 H76 118.9 . .
C64 C76 H76 118.9 . .
C55 C77 C78 125.8(16) . .
C55 C77 H77 117.1 . .
C78 C77 H77 117.1 . .
C79 C78 C77 122.7(16) . .
C79 C78 H78 118.7 . .
C77 C78 H78 118.7 . .
C80 C79 C78 118.2(15) . .
C80 C79 C81 118.8(15) . .
C78 C79 C81 122.6(14) . .
C79 C80 C56 111.9(15) . .
C79 C80 H80 124.0 . .
C56 C80 H80 124.0 . .
C62 C81 C82 123.5(16) . .
C62 C81 C79 120.8(15) . .
C82 C81 C79 115.4(14) . .
C68 C82 C81 113.5(17) . .
C68 C82 H82 123.3 . .
C81 C82 H82 123.3 . .
C84 C83 C93 127(2) . .
C84 C83 C68 115(2) . .
C93 C83 C68 117.3(17) . .
C83 C84 C85 120(2) . .
C83 C84 C62 116.1(17) . .
C85 C84 C62 124.0(17) . .
C74 C85 C86 125.4(18) . .
C74 C85 C84 112.6(18) . .
C86 C85 C84 122(2) . .
C85 C86 C89 124(3) . .
C85 C86 C87 117(2) . .
C89 C86 C87 119(2) . .
C88 C87 C86 123(2) . .
C88 C87 H87 118.5 . .
C86 C87 H87 118.5 . .
C87 C88 C62 125.4(16) . .
C87 C88 H88 117.3 . .
C62 C88 H88 117.3 . .
C86 C89 C90 116(2) . .
C86 C89 H89 121.9 . .
C90 C89 H89 121.9 . .
C91 C90 C89 120.4(18) . .
C91 C90 H90 119.8 . .
C89 C90 H90 119.8 . .
C90 C91 C74 121.6(16) . .
C90 C91 H91 119.2 . .
C74 C91 H91 119.2 . .
C93 C92 C74 106(2) . .
C93 C92 H92 126.8 . .
C74 C92 H92 126.8 . .
C92 C93 C83 120(2) . .
C92 C93 H93 119.9 . .
C83 C93 H93 119.9 . .
C19 O1 B1 121.2(5) . 3_556
C24 O2 B1 122.0(5) . 3_556
C46 O3 B1 123.9(5) . .
C56 O4 B1 120.6(6) . .
O3 B1 O4 114.6(6) . .
O3 B1 O2 115.3(5) . 3_556
O4 B1 O2 100.4(6) . 3_556
O3 B1 O1 102.0(6) . 3_556
O4 B1 O1 112.4(5) . 3_556
O2 B1 O1 112.7(6) 3_556 3_556
C98 N1 C102 107.0(5) . .
C98 N1 C94 112.0(5) . .
C102 N1 C94 111.2(5) . .
C98 N1 C106 110.3(5) . .
C102 N1 C106 110.7(5) . .
C94 N1 C106 105.7(5) . .
N1 C94 C95 116.1(6) . .
N1 C94 H94 108.3 . .
C95 C94 H94 108.3 . .
N1 C94 H94A 108.3 . .
C95 C94 H94A 108.3 . .
H94 C94 H94A 107.4 . .
C96 C95 C94 108.8(6) . .
C96 C95 H95 109.9 . .
C94 C95 H95 109.9 . .
C96 C95 H95A 109.9 . .
C94 C95 H95A 109.9 . .
H95 C95 H95A 108.3 . .
C95 C96 C97 112.3(7) . .
C95 C96 H96 109.1 . .
C97 C96 H96 109.1 . .
C95 C96 H96A 109.1 . .
C97 C96 H96A 109.1 . .
H96 C96 H96A 107.9 . .
C96 C97 H97 109.5 . .
C96 C97 H97A 109.5 . .
H97 C97 H97A 109.5 . .
C96 C97 H97B 109.5 . .
H97 C97 H97B 109.5 . .
H97A C97 H97B 109.5 . .
N1 C98 C99 115.9(6) . .
N1 C98 H98 108.3 . .
C99 C98 H98 108.3 . .
N1 C98 H98A 108.3 . .
C99 C98 H98A 108.3 . .
H98 C98 H98A 107.4 . .
C100 C99 C98 110.2(6) . .
C100 C99 H99 109.6 . .
C98 C99 H99 109.6 . .
C100 C99 H99A 109.6 . .
C98 C99 H99A 109.6 . .
H99 C99 H99A 108.1 . .
C101 C100 C99 112.2(7) . .
C101 C100 H100 109.2 . .
C99 C100 H100 109.2 . .
C101 C100 H101 109.2 . .
C99 C100 H101 109.2 . .
H100 C100 H101 107.9 . .
C100 C101 H102 109.5 . .
C100 C101 H103 109.5 . .
H102 C101 H103 109.5 . .
C100 C101 H104 109.5 . .
H102 C101 H104 109.5 . .
H103 C101 H104 109.5 . .
C103 C102 N1 118.0(6) . .
C103 C102 H105 107.8 . .
N1 C102 H105 107.8 . .
C103 C102 H106 107.8 . .
N1 C102 H106 107.8 . .
H105 C102 H106 107.1 . .
C104 C103 C102 110.5(7) . .
C104 C103 H107 109.5 . .
C102 C103 H107 109.5 . .
C104 C103 H108 109.5 . .
C102 C103 H108 109.5 . .
H107 C103 H108 108.1 . .
C103 C104 C105 114.7(8) . .
C103 C104 H109 108.6 . .
C105 C104 H109 108.6 . .
C103 C104 H110 108.6 . .
C105 C104 H110 108.6 . .
H109 C104 H110 107.6 . .
C104 C105 H111 109.5 . .
C104 C105 H112 109.5 . .
H111 C105 H112 109.5 . .
C104 C105 H113 109.5 . .
H111 C105 H113 109.5 . .
H112 C105 H113 109.5 . .
C107 C106 N1 114.3(6) . .
C107 C106 H114 108.7 . .
N1 C106 H114 108.7 . .
C107 C106 H115 108.7 . .
N1 C106 H115 108.7 . .
H114 C106 H115 107.6 . .
C108 C107 C106 108.3(7) . .
C108 C107 H116 110.0 . .
C106 C107 H116 110.0 . .
C108 C107 H117 110.0 . .
C106 C107 H117 110.0 . .
H116 C107 H117 108.4 . .
C109 C108 C107 114.8(7) . .
C109 C108 H118 108.6 . .
C107 C108 H118 108.6 . .
C109 C108 H119 108.6 . .
C107 C108 H119 108.6 . .
H118 C108 H119 107.5 . .
C108 C109 H120 109.5 . .
C108 C109 H121 109.5 . .
H120 C109 H121 109.5 . .
C108 C109 H122 109.5 . .
H120 C109 H122 109.5 . .
H121 C109 H122 109.5 . .
C111 C110 H123 109.5 . .
C111 C110 H124 109.5 . .
H123 C110 H124 109.5 . .
C111 C110 H125 109.5 . .
H123 C110 H125 109.5 . .
H124 C110 H125 109.5 . .
N2 C111 C110 177.6(9) . .
C113 C112 H126 109.5 . .
C113 C112 H127 109.5 . .
H126 C112 H127 109.5 . .
C113 C112 H128 109.5 . .
H126 C112 H128 109.5 . .
H127 C112 H128 109.5 . .
N3 C113 C112 176(3) . .
C115 C114 H129 109.5 . .
C115 C114 H130 109.5 . .
H129 C114 H130 109.5 . .
C115 C114 H131 109.5 . .
H129 C114 H131 109.5 . .
H130 C114 H131 109.5 . .
N4 C115 C114 178.6(16) . .
C117 C116 H132 109.5 . .
C117 C116 H133 109.5 . .
H132 C116 H133 109.5 . .
C117 C116 H134 109.5 . .
H132 C116 H134 109.5 . .
H133 C116 H134 109.5 . .
N5 C117 C116 161(10) . .

loop_
_geom_bond_atom_site_label_1
_geom_bond_atom_site_label_2
_geom_bond_distance
_geom_bond_site_symmetry_2
C1 C2 1.416(9) .
C1 C6 1.418(8) .
C1 C17 1.501(8) .
C2 C3 1.431(7) .
C2 C7 1.451(8) .
C3 C10 1.429(9) .
C3 C4 1.440(8) .
C4 C5 1.393(9) .
C4 C16 1.462(8) .
C5 C6 1.390(8) .
C5 H5 0.9500 .
C6 H6 0.9500 .
C7 C8 1.343(9) .
C7 H7 0.9500 .
C8 C9 1.458(9) .
C8 H8 0.9500 .
C9 C11 1.399(10) .
C9 C10 1.404(9) .
C10 C14 1.453(8) .
C11 C12 1.403(10) .
C11 H11 0.9500 .
C12 C13 1.366(11) .
C12 H12 0.9500 .
C13 C14 1.385(10) .
C13 H13 0.9500 .
C14 C15 1.439(10) .
C15 C16 1.341(10) .
C15 H15 0.9500 .
C16 H16 0.9500 .
C17 C18 1.388(9) .
C17 C22 1.400(9) .
C18 C19 1.415(8) .
C18 H18 0.9500 .
C19 O1 1.359(7) .
C19 C20 1.396(8) .
C20 C21 1.410(8) .
C20 C23 1.520(8) .
C21 C22 1.390(8) .
C21 H21 0.9500 .
C22 H22 0.9500 .
C23 C28 1.403(8) .
C23 C24 1.408(8) .
C24 O2 1.370(7) .
C24 C25 1.423(7) .
C25 C26 1.384(8) .
C25 C33 1.517(7) .
C26 C27 1.416(8) .
C26 H26 0.9500 .
C27 C28 1.407(8) .
C27 C29 1.532(8) .
C28 H28 0.9500 .
C29 C30 1.531(9) .
C29 C32 1.540(8) .
C29 C31 1.546(8) .
C30 H30 0.9800 .
C30 H30A 0.9800 .
C30 H30B 0.9800 .
C31 H31 0.9800 .
C31 H31A 0.9800 .
C31 H31B 0.9800 .
C32 H32 0.9800 .
C32 H32A 0.9800 .
C32 H32B 0.9800 .
C33 C38 1.391(8) .
C33 C34 1.428(8) .
C34 C35 1.398(7) .
C34 H34 0.9500 .
C35 C36 1.388(8) .
C35 C39 1.510(7) .
C36 C37 1.379(8) .
C36 H36 0.9500 .
C37 C38 1.390(8) .
C37 H37 0.9500 .
C38 H38 0.9500 .
C39 C40 1.394(8) .
C39 C44 1.411(8) .
C40 C41 1.400(8) .
C40 H40 0.9500 .
C41 C42 1.411(8) .
C41 C45 1.486(8) .
C42 C43 1.382(9) .
C42 H42 0.9500 .
C43 C44 1.408(8) .
C43 H43 0.9500 .
C44 H44 0.9500 .
C45 C50 1.402(8) .
C45 C46 1.418(8) .
C46 O3 1.376(6) .
C46 C47 1.405(9) .
C47 C48 1.407(9) .
C47 C55 1.482(8) .
C48 C49 1.403(9) .
C48 H48 0.9500 .
C49 C50 1.383(9) .
C49 C51 1.559(9) .
C50 H50 0.9500 .
C51 C53 1.534(11) .
C51 C52 1.543(11) .
C51 C54 1.544(11) .
C52 H52 0.9800 .
C52 H52A 0.9800 .
C52 H52B 0.9800 .
C53 H53 0.9800 .
C53 H53A 0.9800 .
C53 H53B 0.9800 .
C54 H54 0.9800 .
C54 H54A 0.9800 .
C54 H54B 0.9800 .
C55 C77 1.38(2) .
C55 C56 1.396(9) .
C55 C60 1.480(18) .
C56 O4 1.369(8) .
C56 C57 1.428(12) .
C56 C80 1.523(19) .
C57 C58 1.379(17) .
C57 H57 0.9500 .
C58 C59 1.420(17) .
C58 C61 1.478(14) .
C59 C60 1.406(19) .
C59 H59 0.9500 .
C60 H60 0.9500 .
C61 C66 1.428(16) .
C61 C62 1.482(13) .
C62 C81 1.247(16) .
C62 C63 1.298(12) .
C62 C88 1.427(18) .
C62 C67 1.551(16) .
C62 C84 1.61(2) .
C63 C64 1.42(2) .
C63 C70 1.469(19) .
C64 C76 1.46(2) .
C64 C65 1.48(2) .
C65 C66 1.40(2) .
C65 H65 0.9500 .
C66 H66 0.9500 .
C67 C68 1.476(17) .
C67 H67 0.9500 .
C68 C82 1.275(17) .
C68 C69 1.41(2) .
C68 C83 1.46(3) .
C68 H68 0.9500 .
C68 H68A 0.9500 .
C69 C71 1.38(3) .
C69 C70 1.55(2) .
C70 C74 1.561(16) .
C71 C72 1.39(2) .
C71 H71 0.9500 .
C72 C73 1.43(2) .
C72 H72 0.9500 .
C73 C74 1.30(2) .
C73 H73 0.9500 .
C74 C85 1.352(19) .
C74 C75 1.365(15) .
C74 C92 1.46(3) .
C74 C91 1.587(17) .
C75 C76 1.31(2) .
C75 H75 0.9500 .
C76 H76 0.9500 .
C77 C78 1.42(2) .
C77 H77 0.9500 .
C78 C79 1.41(2) .
C78 H78 0.9500 .
C79 C80 1.41(2) .
C79 C81 1.51(2) .
C80 H80 0.9500 .
C81 C82 1.41(2) .
C82 H82 0.9500 .
C83 C84 1.28(3) .
C83 C93 1.41(3) .
C84 C85 1.38(2) .
C85 C86 1.37(3) .
C86 C89 1.40(3) .
C86 C87 1.46(3) .
C87 C88 1.38(2) .
C87 H87 0.9500 .
C88 H88 0.9500 .
C89 C90 1.46(2) .
C89 H89 0.9500 .
C90 C91 1.36(2) .
C90 H90 0.9500 .
C91 H91 0.9500 .
C92 C93 1.41(3) .
C92 H92 0.9500 .
C93 H93 0.9500 .
O1 B1 1.483(8) 3_556
O2 B1 1.477(9) 3_556
O3 B1 1.466(10) .
O4 B1 1.469(9) .
B1 O2 1.477(9) 3_556
B1 O1 1.483(8) 3_556
N1 C98 1.521(9) .
N1 C102 1.524(9) .
N1 C94 1.529(8) .
N1 C106 1.546(8) .
C94 C95 1.552(8) .
C94 H94 0.9900 .
C94 H94A 0.9900 .
C95 C96 1.510(10) .
C95 H95 0.9900 .
C95 H95A 0.9900 .
C96 C97 1.544(10) .
C96 H96 0.9900 .
C96 H96A 0.9900 .
C97 H97 0.9800 .
C97 H97A 0.9800 .
C97 H97B 0.9800 .
C98 C99 1.533(9) .
C98 H98 0.9900 .
C98 H98A 0.9900 .
C99 C100 1.531(10) .
C99 H99 0.9900 .
C99 H99A 0.9900 .
C100 C101 1.515(10) .
C100 H100 0.9900 .
C100 H101 0.9900 .
C101 H102 0.9800 .
C101 H103 0.9800 .
C101 H104 0.9800 .
C102 C103 1.509(10) .
C102 H105 0.9900 .
C102 H106 0.9900 .
C103 C104 1.506(11) .
C103 H107 0.9900 .
C103 H108 0.9900 .
C104 C105 1.532(12) .
C104 H109 0.9900 .
C104 H110 0.9900 .
C105 H111 0.9800 .
C105 H112 0.9800 .
C105 H113 0.9800 .
C106 C107 1.534(9) .
C106 H114 0.9900 .
C106 H115 0.9900 .
C107 C108 1.534(10) .
C107 H116 0.9900 .
C107 H117 0.9900 .
C108 C109 1.511(12) .
C108 H118 0.9900 .
C108 H119 0.9900 .
C109 H120 0.9800 .
C109 H121 0.9800 .
C109 H122 0.9800 .
C110 C111 1.454(12) .
C110 H123 0.9800 .
C110 H124 0.9800 .
C110 H125 0.9800 .
C111 N2 1.115(9) .
C112 C113 1.529(19) .
C112 H126 0.9800 .
C112 H127 0.9800 .
C112 H128 0.9800 .
C113 N3 1.150(18) .
C114 C115 1.507(14) .
C114 H129 0.9800 .
C114 H130 0.9800 .
C114 H131 0.9800 .
C115 N4 1.136(12) .
C116 C117 1.50(4) .
C116 H132 0.9800 .
C116 H133 0.9800 .
C116 H134 0.9800 .
N5 C117 1.18(4) .
